data_1507952
loop_
_publ_author_name
'Cakmak, Mesut'
'Mayer, Peter'
'Trauner, Dirk'

_publ_section_title
;
 An efficient synthesis of loline alkaloids.
;
_journal_issue 7
_journal_name_full 'Nature chemistry'
_journal_page_first 543
_journal_page_last 545
_journal_paper_doi 10.1038/nchem.1072
_journal_volume 3
_journal_year 2011
_chemical_absolute_configuration ad
_chemical_formula_moiety 'C7 H12 Br N4 O, Br'
_chemical_formula_sum 'C7 H12 Br2 N4 O'
_chemical_formula_weight 328.005
_space_group_IT_number 19
_symmetry_cell_setting orthorhombic
_symmetry_Int_Tables_number 19
_symmetry_space_group_name_Hall 'P 2ac 2ab'
_symmetry_space_group_name_H-M 'P 21 21 21'
_atom_sites_solution_hydrogens geom
_atom_sites_solution_primary direct
_atom_sites_solution_secondary difmap
_audit_block_code C7H12BrN4O_Br_oo138_trauner
_audit_creation_date
;
'Mon Jul 05 12:51:27 2010'
;
_audit_creation_method 'form98_non/compatible with shelxl97-2'
_audit_update_record 06-Jul-10
_cell_angle_alpha 90.00
_cell_angle_beta 90.00
_cell_angle_gamma 90.00
_cell_formula_units_Z 4
_cell_length_a 7.1086(2)
_cell_length_b 12.1687(5)
_cell_length_c 12.6313(5)
_cell_measurement_reflns_used 4108
_cell_measurement_temperature 200(2)
_cell_measurement_theta_max 28.6905
_cell_measurement_theta_min 4.2992
_cell_volume 1092.64(7)
_computing_cell_refinement
;
CrysAlisPro, Oxford Diffraction Ltd.,
Version 1.171.33.41 (release 06-05-2009 CrysAlis171 .NET)
(compiled May  6 2009,17:20:42)
;
_computing_data_collection
;
CrysAlisPro, Oxford Diffraction Ltd.,
Version 1.171.33.41 (release 06-05-2009 CrysAlis171 .NET)
(compiled May  6 2009,17:20:42)
;
_computing_data_reduction
;
CrysAlisPro, Oxford Diffraction Ltd.,
Version 1.171.33.41 (release 06-05-2009 CrysAlis171 .NET)
(compiled May  6 2009,17:20:42)
;
_computing_structure_refinement
;
Sheldrick, G. M. (2008).
<i>Acta Cryst.</i> A<b>64</b>, 112--122.
;
_computing_structure_solution
;
A. Altomare, M. C. Burla, M. Camalli, G. L. Cascarano, C. Giacovazzo, A.
Guagliardi, A. G. G. Moliterni, G. Polidori, R. Spagna: SIR97: a new tool for
crystal structure determination and refinement; J. Appl. Crystallogr. 1999,
32, 115-119.
;
_diffrn_ambient_temperature 200(2)
_diffrn_detector_area_resol_mean 15.9809
_diffrn_measured_fraction_theta_full 0.994
_diffrn_measured_fraction_theta_max 0.994
_diffrn_measurement_details
;
  1 omega -103.00  -73.00   1.0000    7.0000
omega____ theta____ kappa____ phi______ frames
    -      -20.2931  179.0000    0.0000 30

  2 omega  -53.00  -25.00   1.0000    7.0000
omega____ theta____ kappa____ phi______ frames
    -      -20.2931   77.0000   30.0000 28

  3 omega  -49.00   49.00   1.0000    7.0000
omega____ theta____ kappa____ phi______ frames
    -       21.2306  -38.0000  -60.0000 98

  4 omega   34.00   64.00   1.0000    7.0000
omega____ theta____ kappa____ phi______ frames
    -       21.2306  179.0000  -60.0000 30

  5 omega   42.00   92.00   1.0000    7.0000
omega____ theta____ kappa____ phi______ frames
    -       21.2306  179.0000    0.0000 50

  6 omega   35.00   68.00   1.0000    7.0000
omega____ theta____ kappa____ phi______ frames
    -       21.2306  179.0000 -120.0000 33

  7 omega  -22.00   23.00   1.0000    7.0000
omega____ theta____ kappa____ phi______ frames
    -       21.2306   98.0000 -134.0000 45

  8 omega  -10.00   88.00   1.0000    7.0000
omega____ theta____ kappa____ phi______ frames
    -       21.2306   38.0000  120.0000 98

;
_diffrn_measurement_device 'CCD camera on \k-goniostat'
_diffrn_measurement_device_type 'Oxford XCalibur'
_diffrn_measurement_method '\w scans'
_diffrn_orient_matrix_UB_11 -0.0353627479
_diffrn_orient_matrix_UB_12 -0.0023052443
_diffrn_orient_matrix_UB_13 0.0524822991
_diffrn_orient_matrix_UB_21 0.0244905667
_diffrn_orient_matrix_UB_22 0.0560132928
_diffrn_orient_matrix_UB_23 0.0074472285
_diffrn_orient_matrix_UB_31 -0.0900346023
_diffrn_orient_matrix_UB_32 0.0161395472
_diffrn_orient_matrix_UB_33 -0.0186177559
_diffrn_radiation_collimation '0.5 mm collimator'
_diffrn_radiation_monochromator graphite
_diffrn_radiation_source 'fine-focus sealed tube'
_diffrn_radiation_type MoK\a
_diffrn_radiation_wavelength 0.71073
_diffrn_reflns_av_R_equivalents 0.0391
_diffrn_reflns_av_sigmaI/netI 0.0507
_diffrn_reflns_limit_h_max 9
_diffrn_reflns_limit_h_min -9
_diffrn_reflns_limit_k_max 15
_diffrn_reflns_limit_k_min -15
_diffrn_reflns_limit_l_max 16
_diffrn_reflns_limit_l_min -16
_diffrn_reflns_number 7875
_diffrn_reflns_theta_full 26.22
_diffrn_reflns_theta_max 26.22
_diffrn_reflns_theta_min 4.32
_diffrn_source_current 45_mA
_diffrn_source_power 2.48_kW
_diffrn_source_type 'Spellman generator'
_diffrn_source_voltage 55_kV
_exptl_absorpt_coefficient_mu 7.395
_exptl_absorpt_correction_T_max 1.00000
_exptl_absorpt_correction_T_min 0.48275
_exptl_absorpt_correction_type multi-scan
_exptl_absorpt_process_details
;
CrysAlisPro, Oxford Diffraction Ltd.,
Version 1.171.33.41 (release 06-05-2009 CrysAlis171 .NET)
(compiled May  6 2009,17:20:42)
Empirical absorption correction using spherical harmonics,
 implemented in SCALE3 ABSPACK scaling algorithm.
;
_exptl_crystal_colour colourless
_exptl_crystal_density_diffrn 1.99397(13)
_exptl_crystal_density_method 'not measured'
_exptl_crystal_description rod
_exptl_crystal_F_000 640
_exptl_crystal_size_max 0.20
_exptl_crystal_size_mid 0.09
_exptl_crystal_size_min 0.08
_refine_diff_density_max 0.386
_refine_diff_density_min -0.349
_refine_diff_density_rms 0.071
_refine_ls_abs_structure_details 'Flack H D (1983), Acta Cryst. A39, 876-881'
_refine_ls_abs_structure_Flack 0.008(10)
_refine_ls_extinction_method none
_refine_ls_goodness_of_fit_ref 0.887
_refine_ls_hydrogen_treatment mixed
_refine_ls_matrix_type full
_refine_ls_number_parameters 135
_refine_ls_number_reflns 2190
_refine_ls_number_restraints 0
_refine_ls_restrained_S_all 0.887
_refine_ls_R_factor_all 0.0277
_refine_ls_R_factor_gt 0.0221
_refine_ls_shift/su_max 0.001
_refine_ls_shift/su_mean 0.000
_refine_ls_structure_factor_coef Fsqd
_refine_ls_weighting_details 'calc w=1/[\s^2^(Fo^2^)+(0.0088P)^2^+0.0000P] where P=(Fo^2^+2Fc^2^)/3'
_refine_ls_weighting_scheme calc
_refine_ls_wR_factor_gt 0.0329
_refine_ls_wR_factor_ref 0.0333
_reflns_number_gt 1875
_reflns_number_total 2190
_reflns_threshold_expression >2sigma(I)
_cod_data_source_file nchem.1072-s2.cif
_cod_data_source_block oo138
_cod_database_code 1507952

loop_
_symmetry_equiv_pos_as_xyz
'x, y, z'
'-x+1/2, -y, z+1/2'
'x+1/2, -y+1/2, -z'
'-x, y+1/2, -z+1/2'

loop_
_atom_site_label
_atom_site_type_symbol
_atom_site_fract_x
_atom_site_fract_y
_atom_site_fract_z
_atom_site_U_iso_or_equiv
_atom_site_adp_type
_atom_site_occupancy
_atom_site_symmetry_multiplicity
_atom_site_calc_flag
_atom_site_refinement_flags
Br1 Br 1.23003(4) 0.67181(3) 0.20885(2) 0.02292(9) Uani 1 1 d .
Br2 Br 0.48554(4) 0.97851(3) 0.16015(2) 0.02443(9) Uani 1 1 d .
O1 O 0.8559(3) 0.8165(2) 0.52040(17) 0.0226(6) Uani 1 1 d .
H1 H 0.890(4) 0.866(3) 0.555(2) 0.020(11) Uiso 1 1 d .
N1 N 0.7763(4) 0.8028(2) 0.23989(18) 0.0167(7) Uani 1 1 d .
H2 H 0.700(3) 0.856(3) 0.218(2) 0.019(9) Uiso 1 1 d .
N2 N 1.1337(3) 0.9576(3) 0.37806(19) 0.0229(8) Uani 1 1 d .
N3 N 1.2809(4) 0.9489(2) 0.4311(2) 0.0252(7) Uani 1 1 d .
N4 N 1.4154(4) 0.9568(3) 0.4787(2) 0.0391(10) Uani 1 1 d .
C1 C 0.7740(4) 0.7143(3) 0.1574(2) 0.0234(8) Uani 1 1 d .
H1A H 0.6499 0.7102 0.1220 0.028 Uiso 1 1 calc R
H1B H 0.8040 0.6418 0.1887 0.028 Uiso 1 1 calc R
C2 C 0.9257(4) 0.7506(3) 0.0809(2) 0.0218(9) Uani 1 1 d .
H2A H 0.8790 0.8090 0.0330 0.026 Uiso 1 1 calc R
H2B H 0.9715 0.6880 0.0379 0.026 Uiso 1 1 calc R
C3 C 1.0798(4) 0.7939(3) 0.1537(2) 0.0183(8) Uani 1 1 d .
H3 H 1.1625 0.8460 0.1139 0.022 Uiso 1 1 calc R
C4 C 0.9712(4) 0.8558(3) 0.2386(2) 0.0163(7) Uani 1 1 d .
H4 H 0.9567 0.9337 0.2148 0.020 Uiso 1 1 calc R
C5 C 1.0302(4) 0.8566(3) 0.3565(2) 0.0170(7) Uani 1 1 d .
H5 H 1.1078 0.7905 0.3741 0.020 Uiso 1 1 calc R
C6 C 0.8419(4) 0.8536(3) 0.4146(2) 0.0177(8) Uani 1 1 d .
H6 H 0.7796 0.9272 0.4118 0.021 Uiso 1 1 calc R
C7 C 0.7316(4) 0.7705(3) 0.3511(2) 0.0202(8) Uani 1 1 d .
H7A H 0.7738 0.6947 0.3663 0.024 Uiso 1 1 calc R
H7B H 0.5950 0.7764 0.3655 0.024 Uiso 1 1 calc R

loop_
_atom_site_aniso_label
_atom_site_aniso_U_11
_atom_site_aniso_U_22
_atom_site_aniso_U_33
_atom_site_aniso_U_23
_atom_site_aniso_U_13
_atom_site_aniso_U_12
Br1 0.02040(17) 0.0244(2) 0.02399(15) -0.00328(18) -0.00019(16) 0.00505(17)
Br2 0.02190(18) 0.0205(2) 0.03089(17) 0.00728(17) -0.00421(17) -0.00040(17)
O1 0.0318(13) 0.0241(19) 0.0119(12) -0.0008(12) 0.0021(10) -0.0094(13)
N1 0.0149(13) 0.018(2) 0.0169(13) -0.0022(12) -0.0009(12) 0.0048(13)
N2 0.0214(14) 0.020(2) 0.0267(15) -0.0015(14) -0.0070(13) -0.0016(13)
N3 0.0251(15) 0.024(2) 0.0270(16) -0.0045(13) 0.0106(15) -0.0039(15)
N4 0.0233(15) 0.045(3) 0.049(2) -0.0052(18) -0.0095(15) -0.0056(16)
C1 0.0214(16) 0.024(2) 0.0251(15) -0.0106(16) -0.0028(18) -0.0018(16)
C2 0.0207(17) 0.031(3) 0.0141(17) 0.0001(16) -0.0017(15) 0.0038(16)
C3 0.0211(15) 0.020(2) 0.0134(15) 0.0003(16) 0.0024(15) 0.0003(15)
C4 0.0160(15) 0.014(2) 0.0191(15) 0.0033(14) -0.0006(14) -0.0027(15)
C5 0.0166(15) 0.014(2) 0.0206(17) -0.0015(14) 0.0026(15) 0.0002(16)
C6 0.0191(15) 0.019(2) 0.0150(16) 0.0002(15) 0.0055(13) -0.0011(15)
C7 0.0188(15) 0.026(2) 0.0159(15) -0.0010(15) 0.0060(17) -0.0026(16)

loop_
_atom_type_symbol
_atom_type_description
_atom_type_scat_dispersion_real
_atom_type_scat_dispersion_imag
_atom_type_scat_source
C C 0.0033 0.0016 'International Tables Vol C Tables 4.2.6.8 and 6.1.1.4'
H H 0.0000 0.0000 'International Tables Vol C Tables 4.2.6.8 and 6.1.1.4'
N N 0.0061 0.0033 'International Tables Vol C Tables 4.2.6.8 and 6.1.1.4'
O O 0.0106 0.0060 'International Tables Vol C Tables 4.2.6.8 and 6.1.1.4'
Br Br -0.2901 2.4595 'International Tables Vol C Tables 4.2.6.8 and 6.1.1.4'

loop_
_geom_angle_atom_site_label_1
_geom_angle_atom_site_label_2
_geom_angle_atom_site_label_3
_geom_angle
C6 O1 H1 108(3)
C7 N1 C1 117.6(3)
C7 N1 C4 108.3(2)
C1 N1 C4 107.8(2)
C7 N1 H2 110.5(18)
C1 N1 H2 107.5(18)
C4 N1 H2 104.3(18)
N3 N2 C5 116.9(3)
N4 N3 N2 170.3(4)
N1 C1 C2 103.1(3)
N1 C1 H1A 111.1
C2 C1 H1A 111.1
N1 C1 H1B 111.1
C2 C1 H1B 111.1
H1A C1 H1B 109.1
C1 C2 C3 103.1(2)
C1 C2 H2A 111.1
C3 C2 H2A 111.1
C1 C2 H2B 111.1
C3 C2 H2B 111.1
H2A C2 H2B 109.1
C4 C3 C2 103.4(2)
C4 C3 Br1 113.65(19)
C2 C3 Br1 110.1(2)
C4 C3 H3 109.8
C2 C3 H3 109.8
Br1 C3 H3 109.8
C3 C4 N1 105.0(2)
C3 C4 C5 123.0(2)
N1 C4 C5 103.7(2)
C3 C4 H4 108.1
N1 C4 H4 108.1
C5 C4 H4 108.1
N2 C5 C6 111.9(3)
N2 C5 C4 108.8(2)
C6 C5 C4 103.0(2)
N2 C5 H5 111.0
C6 C5 H5 111.0
C4 C5 H5 111.0
O1 C6 C7 109.0(3)
O1 C6 C5 113.6(2)
C7 C6 C5 102.5(2)
O1 C6 H6 110.5
C7 C6 H6 110.5
C5 C6 H6 110.5
N1 C7 C6 102.3(2)
N1 C7 H7A 111.3
C6 C7 H7A 111.3
N1 C7 H7B 111.3
C6 C7 H7B 111.3
H7A C7 H7B 109.2

loop_
_geom_bond_atom_site_label_1
_geom_bond_atom_site_label_2
_geom_bond_distance
Br1 C3 1.958(3)
O1 C6 1.414(3)
O1 H1 0.78(3)
N1 C7 1.492(3)
N1 C1 1.498(4)
N1 C4 1.528(4)
N1 H2 0.89(3)
N2 N3 1.247(3)
N2 C5 1.459(4)
N3 N4 1.133(3)
C1 C2 1.514(4)
C1 H1A 0.9900
C1 H1B 0.9900
C2 C3 1.524(4)
C2 H2A 0.9900
C2 H2B 0.9900
C3 C4 1.520(4)
C3 H3 1.0000
C4 C5 1.548(4)
C4 H4 1.0000
C5 C6 1.526(4)
C5 H5 1.0000
C6 C7 1.510(4)
C6 H6 1.0000
C7 H7A 0.9900
C7 H7B 0.9900

loop_
_geom_hbond_atom_site_label_D
_geom_hbond_atom_site_label_H
_geom_hbond_atom_site_label_A
_geom_hbond_distance_DH
_geom_hbond_distance_HA
_geom_hbond_distance_DA
_geom_hbond_angle_DHA
_geom_hbond_site_symmetry_A
O1 H1 Br2 0.78(3) 2.48(3) 3.257(3) 177(3) 2_675
N1 H2 Br2 0.89(3) 2.26(3) 3.140(3) 175(3) .

loop_
_geom_torsion_atom_site_label_1
_geom_torsion_atom_site_label_2
_geom_torsion_atom_site_label_3
_geom_torsion_atom_site_label_4
_geom_torsion
C5 N2 N3 N4 -175.3(16)
C7 N1 C1 C2 -147.1(3)
C4 N1 C1 C2 -24.3(3)
N1 C1 C2 C3 39.9(3)
C1 C2 C3 C4 -40.5(3)
C1 C2 C3 Br1 81.3(3)
C2 C3 C4 N1 25.1(3)
Br1 C3 C4 N1 -94.3(2)
C2 C3 C4 C5 142.9(3)
Br1 C3 C4 C5 23.6(4)
C7 N1 C4 C3 127.7(2)
C1 N1 C4 C3 -0.5(3)
C7 N1 C4 C5 -2.6(3)
C1 N1 C4 C5 -130.8(3)
N3 N2 C5 C6 111.8(3)
N3 N2 C5 C4 -135.1(3)
C3 C4 C5 N2 98.5(3)
N1 C4 C5 N2 -143.0(2)
C3 C4 C5 C6 -142.6(3)
N1 C4 C5 C6 -24.2(3)
N2 C5 C6 O1 -83.8(4)
C4 C5 C6 O1 159.6(3)
N2 C5 C6 C7 158.8(2)
C4 C5 C6 C7 42.2(3)
C1 N1 C7 C6 151.0(3)
C4 N1 C7 C6 28.5(3)
O1 C6 C7 N1 -164.2(2)
C5 C6 C7 N1 -43.5(3)

loop_
_cod_related_entry_id
_cod_related_entry_database
_cod_related_entry_code
1 ChemSpider 26050934
